data_2006927
loop_
_publ_author_name
'Gage, Jennifer L.'
'Weakley, Timothy J.R.'
'Branchaud, Bruce P.'

_publ_section_title
;Bis[2,3-butanedione
 dioximato(1--)-<i>N</i>,<i>N</i>'](pyridine){[(<i>R</i>)-5,6,7,8-tetrahydro-8-indolizinyl]methyl}cobalt(III)
;
_journal_issue 1
_journal_name_full 'Acta Crystallographica Section C'
_journal_page_first 22
_journal_page_last 24
_journal_paper_doi 10.1107/S0108270197012663
_journal_volume 54
_journal_year 1998
_chemical_formula_iupac '[Co (C4 H7 N2 O2)2 (C9 H12 N) (C5 H5 N)]'
_chemical_formula_sum 'C22 H31 Co N6 O4'
_chemical_formula_weight 502.46
_space_group_IT_number 4
_symmetry_cell_setting monoclinic
_symmetry_space_group_name_Hall 'P 2yb'
_symmetry_space_group_name_H-M 'P 1 21 1'
_cell_angle_alpha 90
_cell_angle_beta 106.350(10)
_cell_angle_gamma 90
_cell_formula_units_Z 4
_cell_length_a 9.2790(10)
_cell_length_b 17.633(2)
_cell_length_c 15.5050(10)
_cell_measurement_reflns_used 25
_cell_measurement_temperature 294
_cell_measurement_theta_max 15
_cell_measurement_theta_min 14
_cell_volume 2434.3(4)
_computing_cell_refinement 'CAD-4/PC Software'
_computing_data_collection 'CAD-4/PC Software (Enraf-Nonius, 1993)'
_computing_data_reduction 'TEXSAN (Molecular Structure Corporation, 1989)'
_computing_molecular_graphics TEXSAN
_computing_publication_material TEXSAN
_computing_structure_refinement TEXSAN
_computing_structure_solution TEXSAN
_diffrn_ambient_temperature 294
_diffrn_measurement_device 'CAD4 diffractometer'
_diffrn_measurement_method \w-2\q
_diffrn_radiation_monochromator graphite
_diffrn_radiation_source 'sealed Xray tube'
_diffrn_radiation_type 'Molybdenum K\a'
_diffrn_radiation_wavelength 0.71073
_diffrn_reflns_av_R_equivalents 0.042
_diffrn_reflns_limit_h_max 11
_diffrn_reflns_limit_h_min 0
_diffrn_reflns_limit_k_max 20
_diffrn_reflns_limit_k_min 0
_diffrn_reflns_limit_l_max 17
_diffrn_reflns_limit_l_min -18
_diffrn_reflns_number 4714
_diffrn_reflns_theta_max 25.00
_diffrn_reflns_theta_min 1.51
_diffrn_standards_decay_% 2.5
_diffrn_standards_interval_time 60
_diffrn_standards_number 3
_exptl_absorpt_coefficient_mu 0.739
_exptl_absorpt_correction_T_max 1.00
_exptl_absorpt_correction_T_min 0.87
_exptl_absorpt_correction_type 'azimuthal scans'
_exptl_absorpt_process_details '(North, Phillips & Mathews, 1968)'
_exptl_crystal_colour orange
_exptl_crystal_density_diffrn 1.371
_exptl_crystal_density_meas ?
_exptl_crystal_description plate
_exptl_crystal_F_000 1056
_exptl_crystal_size_max 0.31
_exptl_crystal_size_mid 0.24
_exptl_crystal_size_min 0.04
_refine_diff_density_max 0.48
_refine_diff_density_min -0.50
_refine_ls_extinction_coef 0
_refine_ls_extinction_method none
_refine_ls_goodness_of_fit_ref 1.33
_refine_ls_hydrogen_treatment constr
_refine_ls_matrix_type full
_refine_ls_number_parameters 594
_refine_ls_number_reflns 4414
_refine_ls_R_factor_all 0.060
_refine_ls_R_factor_gt 0.039
_refine_ls_shift/esd_max 0.05
_refine_ls_structure_factor_coef Fsqd
_refine_ls_weighting_details 'w = 4F~o~^2^/[\s^2^(I)+(0.02I)^2^]'
_refine_ls_weighting_scheme sigma
_refine_ls_wR_factor_ref 0.082
_reflns_number_observed 3610
_reflns_number_total 4414
_reflns_observed_criterion I>1.5\s(I)
_cod_data_source_file fr1066.cif
_cod_data_source_block C22H31CoN6O4
_cod_depositor_comments
;
The following automatic conversions were performed:

'_atom_site_thermal_displace_type' tag value 'Uij' was replaced with
'Uani' value 66 times.

Automatic conversion script
Id: cif_fix_values 1646 2011-03-28 12:23:43Z adriana 

The following automatic conversions were performed:

'_exptl_crystal_density_meas' value 'not measured' was changed to '?'
- the value is perceived as not measured.

Automatic conversion script
Id: cif_fix_values 3008 2015-01-20 13:52:24Z robertas 
;
_cod_original_cell_volume 2434.0(10)
_cod_original_sg_symbol_H-M 'P 21'
_cod_original_formula_sum 'C22 H31 Co N6 O4 '
_cod_database_code 2006927

loop_
_symmetry_equiv_pos_as_xyz
'x, y, z'
'-x, 0.5+y,  -z'

loop_
_atom_site_aniso_label
_atom_site_aniso_U_11
_atom_site_aniso_U_22
_atom_site_aniso_U_33
_atom_site_aniso_U_12
_atom_site_aniso_U_13
_atom_site_aniso_U_23
Co1 .0338(3) .0259(3) .0385(4) .0026(3) .0104(3) .0022(3)
Co2 .0401(4) .0321(4) .0376(4) .0012(3) .0096(3) -.0028(3)
O1 .044(2) .036(2) .071(3) .008(2) .026(2) -.004(2)
O2 .060(3) .051(3) .081(3) .004(2) .046(2) -.020(2)
O3 .080(3) .071(3) .051(3) .005(3) .035(2) -.011(2)
O4 .045(2) .038(2) .103(4) .011(2) .024(2) -.004(2)
O5 .107(4) .073(3) .081(3) -.011(3) .047(3) .032(3)
O6 .059(3) .056(3) .163(6) -.021(3) .019(3) .024(3)
O7 .062(3) .033(3) .116(4) -.010(2) .014(3) .004(3)
O8 .087(4) .125(5) .125(5) .010(4) .065(4) .060(4)
N1 .030(2) .032(3) .048(3) .002(2) .014(2) .002(2)
N2 .046(2) .037(2) .043(3) -.003(3) .021(2) -.008(3)
N3 .046(3) .047(3) .038(3) -.010(3) .013(2) .005(3)
N4 .034(3) .032(3) .066(4) -.002(2) -.003(2) .002(3)
N5 .037(3) .029(2) .037(3) -.001(2) .012(2) .000(2)
N6 .039(3) .041(3) .106(5) -.006(2) .013(3) -.004(3)
N7 .061(3) .055(4) .039(3) .014(3) .007(2) .003(3)
N8 .038(3) .041(3) .071(4) -.003(2) .000(3) .000(3)
N9 .058(3) .088(5) .062(4) .022(4) .033(3) .015(4)
N10 .047(3) .043(3) .059(4) .012(2) -.002(3) -.015(3)
N11 .042(3) .035(3) .037(3) .002(2) .004(2) .001(2)
N12 .039(3) .044(3) .064(3) .001(2) .009(2) -.001(3)
C1 .052(4) .059(4) .076(5) .005(3) .005(3) .033(4)
C2 .036(3) .040(3) .049(4) -.004(3) .006(3) .011(3)
C3 .045(3) .055(4) .036(3) -.007(3) .011(3) .009(3)
C4 .083(5) .084(5) .052(4) -.011(4) .027(4) .012(4)
C5 .123(7) .110(7) .039(4) -.019(6) .003(4) .020(4)
C6 .070(4) .051(4) .048(4) -.012(4) .006(3) .008(3)
C7 .051(4) .034(3) .065(4) -.010(3) -.013(3) .015(3)
C8 .076(5) .062(5) .110(6) -.005(4) -.027(4) .040(5)
C9 .040(3) .033(3) .058(4) .002(3) .011(3) .003(3)
C10 .063(4) .035(3) .059(4) -.007(3) .015(3) -.012(3)
C11 .058(4) .049(4) .058(4) -.019(3) -.001(3) .002(3)
C12 .041(4) .055(4) .079(5) -.001(3) .002(3) .010(4)
C13 .044(3) .033(3) .063(4) -.003(3) .015(3) -.001(3)
C14 .038(3) .032(3) .054(4) .000(3) .014(3) -.007(3)
C15 .037(3) .034(3) .085(5) -.001(3) .013(3) .008(3)
C16 .035(3) .040(4) .071(5) .000(3) -.004(3) .009(3)
C17 .106(6) .096(6) .056(5) -.024(5) -.020(4) .010(4)
C18 .126(8) .100(8) .092(7) -.031(7) -.014(6) -.022(6)
C19 .054(4) .064(6) .146(9) -.012(4) -.010(5) -.026(6)
C20 .077(5) .052(5) .170(9) -.013(4) .080(6) -.008(5)
C21 .108(7) .093(7) .117(7) -.028(5) .074(6) -.021(5)
C22 .060(4) .067(5) .164(8) -.016(4) .064(5) -.045(5)
C23 .157(9) .180(10) .049(5) .048(8) .030(5) -.022(6)
C24 .073(5) .065(5) .041(4) .019(4) .011(3) -.009(3)
C25 .059(4) .058(5) .079(5) .018(4) -.021(4) -.035(4)
C26 .091(6) .082(6) .159(9) .016(5) -.028(6) -.078(6)
C27 .179(10) .29(2) .047(5) .080(10) .043(6) .001(7)
C28 .078(5) .137(8) .044(4) .036(5) .021(4) -.008(5)
C29 .061(4) .080(5) .051(4) .023(4) -.004(3) -.026(4)
C30 .109(7) .129(8) .106(7) .021(6) -.029(5) -.078(7)
C31 .056(4) .051(4) .069(5) -.004(3) .019(3) .017(3)
C32 .089(5) .040(4) .083(5) .020(4) .024(4) .024(3)
C33 .061(5) .069(5) .074(5) .024(4) .004(4) .009(4)
C34 .041(3) .058(4) .083(5) .010(3) .003(3) -.009(4)
C35 .044(3) .038(3) .059(4) .000(3) .011(3) .000(3)
C36 .056(4) .076(5) .083(5) .027(4) -.006(4) -.031(4)
C37 .043(3) .039(3) .046(3) .004(3) .007(3) -.006(3)
C38 .041(3) .041(3) .048(4) -.004(3) .006(3) -.001(3)
C39 .065(4) .089(5) .062(4) -.006(4) .027(4) .002(4)
C40 .087(6) .090(7) .084(6) -.019(5) .001(5) .038(5)
C41 .074(5) .045(4) .091(5) .006(4) -.006(4) .020(4)
C42 .063(4) .073(5) .081(5) .027(4) .023(4) -.010(4)
C43 .092(6) .150(9) .068(5) .049(6) .046(4) .020(5)
C44 .086(5) .089(6) .082(5) .014(5) .032(4) .037(5)

loop_
_atom_site_label
_atom_site_fract_x
_atom_site_fract_y
_atom_site_fract_z
_atom_site_U_iso_or_equiv
_atom_site_thermal_displace_type
_atom_site_calc_flag
_atom_site_calc_attached_atom
Co1 .36401(7) .50000 .47161(5) .0327(2) Uani ? ?
Co2 .34146(8) .21099(5) .94222(5) .0369(2) Uani ? ?
O1 .5854(4) .3885(2) .4772(3) .0490(10) Uani ? ?
O2 .2482(4) .5524(2) .6124(3) .0590(10) Uani ? ?
O3 .4851(5) .4506(3) .3316(3) .064(2) Uani ? ?
O4 .1359(4) .6095(2) .4644(3) .0610(10) Uani ? ?
O5 .4667(6) .2819(3) .8161(3) .083(2) Uani ? ?
O6 .1643(5) .0780(3) .9220(4) .095(2) Uani ? ?
O7 .5125(5) .3466(2) .9595(4) .073(2) Uani ? ?
O8 .2110(6) .1420(4) 1.0669(4) .105(2) Uani ? ?
N1 .5077(5) .4263(3) .5252(3) .0360(10) Uani ? ?
N2 .3425(5) .5022(3) .5886(3) .0410(10) Uani ? ?
N3 .3891(5) .4981(3) .3553(3) .0430(10) Uani ? ?
N4 .2165(5) .5730(3) .4187(4) .047(2) Uani ? ?
N5 .5273(5) .5859(3) .5098(3) .0340(10) Uani ? ?
N6 -.0850(5) .2940(3) .3762(4) .063(2) Uani ? ?
N7 .3895(6) .2220(3) .8329(3) .053(2) Uani ? ?
N8 .2429(5) .1241(3) .8833(4) .054(2) Uani ? ?
N9 .2956(6) .1997(4) 1.0522(4) .066(2) Uani ? ?
N10 .4412(5) .2976(3) .9997(3) .053(2) Uani ? ?
N11 .5342(5) .1478(3) .9915(3) .0390(10) Uani ? ?
N12 -.0885(5) .4399(3) .8657(3) .050(2) Uani ? ?
C1 .6342(7) .3532(4) .6606(5) .065(2) Uani ? ?
C2 .5273(6) .4127(3) .6094(4) .043(2) Uani ? ?
C3 .4331(6) .4607(4) .6479(4) .045(2) Uani ? ?
C4 .4402(8) .4647(4) .7450(4) .071(2) Uani ? ?
C5 .3108(10) .5507(5) .2014(5) .095(3) Uani ? ?
C6 .3056(8) .5451(4) .2969(4) .058(2) Uani ? ?
C7 .2119(7) .5919(3) .3356(5) .056(2) Uani ? ?
C8 .1190(8) .6572(4) .2901(5) .094(3) Uani ? ?
C9 .4902(6) .6566(3) .5265(4) .045(2) Uani ? ?
C10 .5951(7) .7130(4) .5562(4) .053(2) Uani ? ?
C11 .7445(7) .6966(4) .5713(4) .058(2) Uani ? ?
C12 .7824(7) .6239(4) .5538(5) .061(2) Uani ? ?
C13 .6722(6) .5711(3) .5236(4) .047(2) Uani ? ?
C14 .2254(6) .4091(3) .4362(4) .041(2) Uani ? ?
C15 .0562(6) .4171(3) .4047(5) .053(2) Uani ? ?
C16 -.0103(6) .3508(3) .3462(5) .052(2) Uani ? ?
C17 -.0074(10) .3316(5) .2611(5) .095(3) Uani ? ?
C18 -.0800(10) .2628(6) .2396(7) .115(4) Uani ? ?
C19 -.1285(9) .2413(5) .3087(8) .096(3) Uani ? ?
C20 -.1218(9) .2950(5) .4613(7) .091(3) Uani ? ?
C21 -.0280(10) .3503(5) .5238(6) .097(3) Uani ? ?
C22 -.0184(8) .4261(4) .4785(7) .090(3) Uani ? ?
C23 .3670(10) .1721(7) .6822(5) .129(4) Uani ? ?
C24 .3443(8) .1699(4) .7751(4) .061(2) Uani ? ?
C25 .2603(8) .1108(4) .8050(5) .074(2) Uani ? ?
C26 .2006(9) .0409(5) .7525(7) .124(3) Uani ? ?
C27 .3520(10) .2417(8) 1.2099(5) .171(6) Uani ? ?
C28 .3624(9) .2480(6) 1.1145(5) .085(3) Uani ? ?
C29 .4487(8) .3045(4) 1.0842(5) .068(2) Uani ? ?
C30 .5390(10) .3680(6) 1.1405(6) .127(4) Uani ? ?
C31 .5287(7) .0763(4) 1.0202(4) .058(2) Uani ? ?
C32 .6555(9) .0314(4) 1.0499(5) .071(2) Uani ? ?
C33 .7903(8) .0617(4) 1.0524(5) .071(3) Uani ? ?
C34 .8013(7) .1335(4) 1.0248(5) .063(2) Uani ? ?
C35 .6693(6) .1749(3) .9938(4) .048(2) Uani ? ?
C36 .1474(7) .2659(4) .8880(5) .077(2) Uani ? ?
C37 .0992(6) .3375(3) .9275(4) .044(2) Uani ? ?
C38 .0264(6) .3938(3) .8560(4) .044(2) Uani ? ?
C39 .0604(8) .4164(5) .7804(5) .070(2) Uani ? ?
C40 -.0329(10) .4782(5) .7449(6) .092(3) Uani ? ?
C41 -.1242(8) .4909(4) .7967(5) .076(2) Uani ? ?
C42 -.1681(8) .4317(4) .9318(5) .072(2) Uani ? ?
C43 -.0753(9) .3900(6) 1.0111(5) .099(3) Uani ? ?
C44 -.0076(9) .3193(5) .9856(5) .084(3) Uani ? ?
H1 .6310 .3524 .7213 .0779 Uiso calc C1
H2 .6057 .3050 .6340 .0779 Uiso calc C1
H3 .7333 .3649 .6587 .0779 Uiso calc C1
H4 .5109 .4287 .7776 .0855 Uiso calc C4
H5 .4704 .5142 .7671 .0855 Uiso calc C4
H6 .3440 .4539 .7522 .0855 Uiso calc C4
H7 .4088 .5654 .2003 .1134 Uiso calc C5
H8 .2869 .5028 .1729 .1134 Uiso calc C5
H9 .2402 .5875 .1705 .1134 Uiso calc C5
H10 .1525 .7023 .3232 .1126 Uiso calc C8
H11 .1287 .6625 .2310 .1126 Uiso calc C8
H12 .0167 .6484 .2871 .1126 Uiso calc C8
H13 .3871 .6685 .5174 .0534 Uiso calc C9
H14 .5642 .7629 .5662 .0634 Uiso calc C10
H15 .8194 .7341 .5931 .0701 Uiso calc C11
H16 .8848 .6105 .5627 .0734 Uiso calc C12
H17 .7007 .5213 .5118 .0559 Uiso calc C13
H18 .2535 .3845 .3888 .0495 Uiso calc C14
H19 .2467 .3769 .4873 .0495 Uiso calc C14
H20 .0343 .4613 .3683 .0634 Uiso calc C15
H21 .0369 .3605 .2235 .1135 Uiso calc C17
H22 -.0932 .2357 .1850 .1380 Uiso calc C18
H23 -.1844 .1966 .3110 .1147 Uiso calc C19
H24 -.2244 .3085 .4508 .1089 Uiso calc C20
H25 -.1054 .2459 .4875 .1089 Uiso calc C20
H26 -.0693 .3584 .5725 .1167 Uiso calc C21
H27 .0709 .3302 .5461 .1167 Uiso calc C21
H28 .0380 .4607 .5220 .1083 Uiso calc C22
H29 -.1170 .4454 .4537 .1083 Uiso calc C22
H30 .4715 .1764 .6874 .1548 Uiso calc C23
H31 .3293 .1267 .6509 .1548 Uiso calc C23
H32 .3156 .2144 .6500 .1548 Uiso calc C23
H33 .0949 .0385 .7425 .1484 Uiso calc C26
H34 .2228 .0424 .6963 .1484 Uiso calc C26
H35 .2461 -.0025 .7852 .1484 Uiso calc C26
H36 .4109 .2806 1.2456 .2049 Uiso calc C27
H37 .2505 .2470 1.2102 .2049 Uiso calc C27
H38 .3891 .1936 1.2339 .2049 Uiso calc C27
H39 .6413 .3637 1.1408 .1524 Uiso calc C30
H40 .5005 .4156 1.1155 .1524 Uiso calc C30
H41 .5319 .3645 1.2003 .1524 Uiso calc C30
H42 .4340 .0557 1.0201 .0701 Uiso calc C31
H43 .6477 -.0195 1.0680 .0849 Uiso calc C32
H44 .8787 .0320 1.0740 .0857 Uiso calc C33
H45 .8959 .1549 1.0264 .0761 Uiso calc C34
H46 .6758 .2252 .9731 .0573 Uiso calc C35
H47 .1484 .2790 .8287 .0923 Uiso calc C36
H48 .0703 .2298 .8853 .0923 Uiso calc C36
H49 .1869 .3605 .9655 .0528 Uiso calc C37
H50 .1338 .3944 .7559 .0838 Uiso calc C39
H51 -.0315 .5063 .6929 .1101 Uiso calc C40
H52 -.2002 .5286 .7871 .0910 Uiso calc C41
H53 -.1914 .4805 .9501 .0861 Uiso calc C42
H54 -.2584 .4044 .9065 .0861 Uiso calc C42
H55 .0034 .4223 1.0435 .1183 Uiso calc C43
H56 -.1368 .3765 1.0484 .1183 Uiso calc C43
H57 -.0859 .2873 .9524 .1005 Uiso calc C44
H58 .0475 .2940 1.0387 .1005 Uiso calc C44

loop_
_atom_type_symbol
_atom_type_scat_dispersion_real
_atom_type_scat_dispersion_imag
_atom_type_scat_source
C 0.002 0.002 'Cromer & Waber (1974)'
H 0.000 0.000 'Cromer & Waber (1974)'
Co 0.299 0.973 'Cromer & Waber (1974)'
N 0.004 0.003 'Cromer & Waber (1974)'
O 0.008 0.006 'Cromer & Waber (1974)'

loop_
_geom_angle_atom_site_label_1
_geom_angle_atom_site_label_2
_geom_angle_atom_site_label_3
_geom_angle
_geom_angle_publ_flag
N1 Co1 N2 80.9(2) yes
N1 Co1 N3 98.5(2) yes
N1 Co1 N4 178.8(2) yes
N1 Co1 N5 90.5(2) yes
N1 Co1 C14 83.7(2) yes
N2 Co1 N3 179.0(2) yes
N2 Co1 N4 98.3(2) yes
N2 Co1 N5 88.7(2) yes
N2 Co1 C14 92.6(2) yes
N3 Co1 N4 82.3(2) yes
N3 Co1 N5 90.5(2) yes
N3 Co1 C14 88.1(2) yes
N4 Co1 N5 90.5(2) yes
N4 Co1 C14 95.4(2) yes
N5 Co1 C14 173.7(2) yes
N7 Co2 N8 81.6(3) yes
N7 Co2 N9 179.4(2) yes
N7 Co2 N10 97.7(3) yes
N7 Co2 N11 89.3(2) yes
N7 Co2 C36 89.1(3) yes
N8 Co2 N9 98.7(3) yes
N8 Co2 N10 179.2(3) yes
N8 Co2 N11 89.6(2) yes
N8 Co2 C36 86.2(3) yes
N9 Co2 N10 82.1(3) yes
N9 Co2 N11 90.1(2) yes
N9 Co2 C36 91.5(3) yes
N10 Co2 N11 90.2(2) yes
N10 Co2 C36 94.0(2) yes
N11 Co2 C36 175.7(3) yes
Co1 N1 O1 121.4(4) no
Co1 N1 C2 117.2(4) no
O1 N1 C2 121.5(5) no
Co1 N2 O2 121.6(4) no
Co1 N2 C3 116.9(4) no
O2 N2 C3 121.0(4) no
Co1 N3 O3 122.8(4) no
Co1 N3 C6 116.3(5) no
O3 N3 C6 121.0(5) no
Co1 N4 O4 123.0(4) no
Co1 N4 C7 114.6(4) no
O4 N4 C7 121.9(5) no
Co1 N5 C9 121.4(4) no
Co1 N5 C13 121.4(4) no
C9 N5 C13 117.1(5) no
C16 N6 C19 107.7(7) no
C16 N6 C20 124.7(6) no
C19 N6 C20 127.4(7) no
Co2 N7 O5 122.1(4) no
Co2 N7 C24 116.4(5) no
O5 N7 C24 121.4(6) no
Co2 N8 O6 121.8(5) no
Co2 N8 C25 115.6(5) no
O6 N8 C25 122.6(6) no
Co2 N9 O8 121.7(6) no
Co2 N9 C28 114.9(6) no
O8 N9 C28 123.1(7) no
Co2 N10 O7 123.1(4) no
Co2 N10 C29 115.8(5) no
O7 N10 C29 120.9(6) no
Co2 N11 C31 121.3(4) no
Co2 N11 C35 121.9(4) no
C31 N11 C35 116.8(5) no
C38 N12 C41 109.1(6) no
C38 N12 C42 126.1(5) no
C41 N12 C42 124.6(6) no
N1 C2 C1 123.2(5) no
N1 C2 C3 112.1(5) no
C1 C2 C3 124.7(5) no
N2 C3 C2 112.6(5) no
N2 C3 C4 122.0(6) no
C2 C3 C4 125.4(6) no
N3 C6 C5 123.2(7) no
N3 C6 C7 112.5(6) no
C5 C6 C7 124.3(7) no
N4 C7 C6 113.8(5) no
N4 C7 C8 120.8(7) no
C6 C7 C8 125.3(7) no
N5 C9 C10 122.8(5) no
C9 C10 C11 119.3(6) no
C10 C11 C12 117.8(5) no
C11 C12 C13 119.6(6) no
N5 C13 C12 123.4(5) no
Co1 C14 C15 122.3(4) yes
C14 C15 C16 109.5(5) no
C14 C15 C22 115.0(6) no
C16 C15 C22 110.0(5) no
N6 C16 C15 121.6(6) no
N6 C16 C17 107.2(6) no
C15 C16 C17 131.1(6) no
C16 C17 C18 107.9(8) no
C17 C18 C19 108.0(9) no
N6 C19 C18 109.2(8) no
N6 C20 C21 111.0(6) no
C20 C21 C22 112.1(8) no
C15 C22 C21 110.9(6) no
N7 C24 C23 123.0(8) no
N7 C24 C25 113.3(6) no
C23 C24 C25 123.5(7) no
N8 C25 C24 112.9(6) no
N8 C25 C26 122.5(9) no
C24 C25 C26 124.6(8) no
N9 C28 C27 122.0(10) no
N9 C28 C29 113.7(6) no
C27 C28 C29 124.3(9) no
N10 C29 C28 112.8(6) no
N10 C29 C30 120.8(8) no
C28 C29 C30 126.3(8) no
N11 C31 C32 122.6(6) no
C31 C32 C33 118.5(6) no
C32 C33 C34 120.9(7) no
C33 C34 C35 117.7(6) no
N11 C35 C34 123.5(6) no
Co2 C36 C37 124.1(4) yes
C36 C37 C38 111.9(5) no
C36 C37 C44 111.7(6) no
C38 C37 C44 109.7(5) no
N12 C38 C37 120.6(5) no
N12 C38 C39 107.2(5) no
C37 C38 C39 131.8(6) no
C38 C39 C40 107.4(7) no
C39 C40 C41 108.6(7) no
N12 C41 C40 107.7(7) no
N12 C42 C43 110.4(5) no
C42 C43 C44 112.5(7) no
C37 C44 C43 111.5(6) no

loop_
_geom_bond_atom_site_label_1
_geom_bond_atom_site_label_2
_geom_bond_site_symmetry_1
_geom_bond_site_symmetry_2
_geom_bond_distance
_geom_bond_publ_flag
Co1 N1 ? ? 1.880(4) yes
Co1 N2 ? ? 1.880(4) yes
Co1 N3 ? ? 1.883(4) yes
Co1 N4 ? ? 1.890(5) yes
Co1 N5 ? ? 2.105(4) yes
Co1 C14 ? ? 2.032(5) yes
Co2 N7 ? ? 1.881(5) yes
Co2 N8 ? ? 1.883(5) yes
Co2 N9 ? ? 1.880(5) yes
Co2 N10 ? ? 1.875(5) yes
Co2 N11 ? ? 2.062(4) yes
Co2 C36 ? ? 2.009(6) yes
O1 N1 ? ? 1.348(5) no
O2 N2 ? ? 1.367(6) no
O3 N3 ? ? 1.347(6) no
O4 N4 ? ? 1.332(6) no
O5 N7 ? ? 1.342(7) no
O6 N8 ? ? 1.341(7) no
O7 N10 ? ? 1.343(7) no
O8 N9 ? ? 1.343(9) no
N1 C2 ? ? 1.289(7) no
N2 C3 ? ? 1.285(7) no
N3 C6 ? ? 1.309(8) no
N4 C7 ? ? 1.319(8) no
N5 C9 ? ? 1.339(7) no
N5 C13 ? ? 1.327(7) no
N6 C16 ? ? 1.372(7) no
N6 C19 ? ? 1.372(10) no
N6 C20 ? ? 1.453(9) no
N7 C24 ? ? 1.269(8) no
N8 C25 ? ? 1.292(9) no
N9 C28 ? ? 1.310(10) no
N10 C29 ? ? 1.299(8) no
N11 C31 ? ? 1.343(7) no
N11 C35 ? ? 1.333(7) no
N12 C38 ? ? 1.382(7) no
N12 C41 ? ? 1.366(8) no
N12 C42 ? ? 1.429(8) no
C1 C2 ? ? 1.506(8) no
C2 C3 ? ? 1.459(8) no
C3 C4 ? ? 1.490(8) no
C5 C6 ? ? 1.498(9) no
C6 C7 ? ? 1.445(9) no
C7 C8 ? ? 1.492(9) no
C9 C10 ? ? 1.377(8) no
C10 C11 ? ? 1.370(8) no
C11 C12 ? ? 1.377(9) no
C12 C13 ? ? 1.364(8) no
C14 C15 ? ? 1.513(7) no
C15 C16 ? ? 1.502(8) no
C15 C22 ? ? 1.500(10) no
C16 C17 ? ? 1.370(10) no
C17 C18 ? ? 1.380(10) no
C18 C19 ? ? 1.330(10) no
C20 C21 ? ? 1.480(10) no
C21 C22 ? ? 1.520(10) no
C23 C24 ? ? 1.516(10) no
C24 C25 ? ? 1.452(10) no
C25 C26 ? ? 1.495(9) no
C27 C28 ? ? 1.510(10) no
C28 C29 ? ? 1.440(10) no
C29 C30 ? ? 1.520(10) no
C31 C32 ? ? 1.385(9) no
C32 C33 ? ? 1.351(9) no
C33 C34 ? ? 1.350(10) no
C34 C35 ? ? 1.390(8) no
C36 C37 ? ? 1.524(8) no
C37 C38 ? ? 1.499(8) no
C37 C44 ? ? 1.549(9) no
C38 C39 ? ? 1.357(8) no
C39 C40 ? ? 1.410(10) no
C40 C41 ? ? 1.340(10) no
C42 C43 ? ? 1.480(10) no
C43 C44 ? ? 1.500(10) no

loop_
_geom_torsion_atom_site_label_1
_geom_torsion_atom_site_label_2
_geom_torsion_atom_site_label_3
_geom_torsion_atom_site_label_4
_geom_torsion
_geom_torsion_publ_flag
Co1 N1 C2 C1 177.7(4) no
Co1 N1 C2 C3 -1.6(6) no
Co1 N2 C3 C2 -6.1(6) no
Co1 N2 C3 C4 172.2(5) no
Co1 N3 C6 C5 -179.7(5) no
Co1 N3 C6 C7 1.8(7) no
Co1 N4 C7 C6 8.4(6) no
Co1 N4 C7 C8 -170.2(4) no
Co1 N5 C9 C10 176.4(4) no
Co1 N5 C13 C12 -175.8(5) no
Co1 C14 C15 C16 154.7(4) no
Co1 C14 C15 C22 -80.8(7) no
Co2 N7 C24 C23 177.1(6) no
Co2 N7 C24 C25 0.8(7) no
Co2 N8 C25 C24 -4.6(7) no
Co2 N8 C25 C26 174.8(5) no
Co2 N9 C28 C27 -173.1(6) no
Co2 N9 C28 C29 4.9(8) no
Co2 N10 C29 C28 -6.9(7) no
Co2 N10 C29 C30 174.1(5) no
Co2 N11 C31 C32 177.1(5) no
Co2 N11 C35 C34 -178.7(5) no
Co2 C36 C37 C38 139.4(5) no
Co2 C36 C37 C44 -97.0(7) no
O1 N1 Co1 N2 177.9(4) no
O1 N1 Co1 N3 -2.9(4) no
O1 N1 Co1 N4 126(11) no
O1 N1 Co1 N5 -93.5(4) no
O1 N1 Co1 C14 84.2(4) no
O1 N1 C2 C1 -1.4(8) no
O1 N1 C2 C3 179.3(4) no
O2 N2 Co1 N1 176.3(4) no
O2 N2 Co1 N3 123(18) no
O2 N2 Co1 N4 -4.7(4) no
O2 N2 Co1 N5 85.6(4) no
O2 N2 Co1 C14 -100.5(4) no
O2 N2 C3 C2 -178.2(5) no
O2 N2 C3 C4 0.1(8) no
O3 N3 Co1 N1 2.2(5) no
O3 N3 Co1 N2 55(18) no
O3 N3 Co1 N4 -176.8(5) no
O3 N3 Co1 N5 92.8(4) no
O3 N3 Co1 C14 -81.1(4) no
O3 N3 C6 C5 -1.0(10) no
O3 N3 C6 C7 -179.3(5) no
O4 N4 Co1 N1 53(11) no
O4 N4 Co1 N2 1.1(4) no
O4 N4 Co1 N3 -178.1(4) no
O4 N4 Co1 N5 -87.7(4) no
O4 N4 Co1 C14 94.5(4) no
O4 N4 C7 C6 -179.3(5) no
O4 N4 C7 C8 2.1(8) no
O5 N7 Co2 N8 177.1(5) no
O5 N7 Co2 N9 -7E1(3) no
O5 N7 Co2 N10 -3.2(5) no
O5 N7 Co2 N11 -93.3(5) no
O5 N7 Co2 C36 90.8(5) no
O5 N7 C24 C23 -3.0(10) no
O5 N7 C24 C25 -178.8(5) no
O6 N8 Co2 N7 -178.2(5) no
O6 N8 Co2 N9 2.4(5) no
O6 N8 Co2 N10 166(16) no
O6 N8 Co2 N11 92.4(5) no
O6 N8 Co2 C36 -88.6(5) no
O6 N8 C25 C24 177.7(5) no
O6 N8 C25 C26 -3.0(10) no
O7 N10 Co2 N7 2.5(5) no
O7 N10 Co2 N8 19(16) no
O7 N10 Co2 N9 -178.1(5) no
O7 N10 Co2 N11 91.9(4) no
O7 N10 Co2 C36 -87.1(5) no
O7 N10 C29 C28 178.6(5) no
O7 N10 C29 C30 -0.3(9) no
O8 N9 Co2 N7 -11E1(3) no
O8 N9 Co2 N8 -1.5(5) no
O8 N9 Co2 N10 178.8(5) no
O8 N9 Co2 N11 -91.0(5) no
O8 N9 Co2 C36 84.9(5) no
O8 N9 C28 C27 1.0(10) no
O8 N9 C28 C29 179.2(6) no
N1 Co1 N2 C3 4.3(4) no
N1 Co1 N3 C6 -178.9(4) no
N1 Co1 N4 C7 -135(11) no
N1 Co1 N5 C9 -150.6(4) no
N1 Co1 N5 C13 25.3(4) no
N1 Co1 C14 C15 164.0(5) no
N1 C2 C3 N2 4.9(7) no
N1 C2 C3 C4 -173.3(5) no
N2 Co1 N1 C2 -1.2(4) no
N2 Co1 N3 C6 -126(18) no
N2 Co1 N4 C7 173.3(4) no
N2 Co1 N5 C9 -69.7(4) no
N2 Co1 N5 C13 106.2(5) no
N2 Co1 C14 C15 83.4(5) no
N2 C3 C2 C1 -174.3(5) no
N3 Co1 N1 C2 178.0(4) no
N3 Co1 N2 C3 -49(18) no
N3 Co1 N4 C7 -5.9(4) no
N3 Co1 N5 C9 110.9(5) no
N3 Co1 N5 C13 -73.2(5) no
N3 Co1 C14 C15 -97.3(5) no
N3 C6 C7 N4 -6.7(8) no
N3 C6 C7 C8 171.9(6) no
N4 Co1 N1 C2 -53(11) no
N4 Co1 N2 C3 -176.7(4) no
N4 Co1 N3 C6 2.1(4) no
N4 Co1 N5 C9 28.6(5) no
N4 Co1 N5 C13 -155.5(5) no
N4 Co1 C14 C15 -15.2(5) no
N4 C7 C6 C5 174.9(6) no
N5 Co1 N1 C2 87.4(4) no
N5 Co1 N2 C3 -86.4(4) no
N5 Co1 N3 C6 -88.3(5) no
N5 Co1 N4 C7 84.5(4) no
N5 Co1 C14 C15 -174(2) no
N5 C9 C10 C11 -1.2(9) no
N5 C13 C12 C11 .0(10) no
N6 C16 C15 C14 106.2(6) no
N6 C16 C15 C22 -21.1(8) no
N6 C16 C17 C18 -0.2(9) no
N6 C19 C18 C17 -2.0(10) no
N6 C20 C21 C22 46.0(9) no
N7 Co2 N8 C25 4.0(5) no
N7 Co2 N9 C28 6E1(3) no
N7 Co2 N10 C29 -171.8(5) no
N7 Co2 N11 C31 -121.2(5) no
N7 Co2 N11 C35 56.7(5) no
N7 Co2 C36 C37 -123.4(7) no
N7 C24 C25 N8 2.5(8) no
N7 C24 C25 C26 -176.9(6) no
N8 Co2 N7 C24 -2.5(5) no
N8 Co2 N9 C28 173.0(5) no
N8 Co2 N10 C29 -156(16) no
N8 Co2 N11 C31 -39.7(5) no
N8 Co2 N11 C35 138.2(5) no
N8 Co2 C36 C37 155.0(7) no
N8 C25 C24 C23 -173.8(6) no
N9 Co2 N7 C24 11E1(3) no
N9 Co2 N8 C25 -175.4(5) no
N9 Co2 N10 C29 7.6(4) no
N9 Co2 N11 C31 59.0(5) no
N9 Co2 N11 C35 -123.1(5) no
N9 Co2 C36 C37 56.4(7) no
N9 C28 C29 N10 1.3(9) no
N9 C28 C29 C30 -179.8(7) no
N10 Co2 N7 C24 177.3(5) no
N10 Co2 N8 C25 -12(16) no
N10 Co2 N9 C28 -6.8(5) no
N10 Co2 N11 C31 141.1(5) no
N10 Co2 N11 C35 -41.0(5) no
N10 Co2 C36 C37 -25.8(7) no
N10 C29 C28 C27 179.2(7) no
N11 Co2 N7 C24 87.2(5) no
N11 Co2 N8 C25 -85.4(5) no
N11 Co2 N9 C28 83.4(5) no
N11 Co2 N10 C29 -82.4(5) no
N11 Co2 C36 C37 167(3) no
N11 C31 C32 C33 2.0(10) no
N11 C35 C34 C33 1.0(10) no
N12 C38 C37 C36 146.1(5) no
N12 C38 C37 C44 21.5(7) no
N12 C38 C39 C40 1.4(7) no
N12 C41 C40 C39 1.6(9) no
N12 C42 C43 C44 -48.0(10) no
C1 C2 C3 C4 7.4(9) no
C2 N1 Co1 C14 -94.9(4) no
C3 N2 Co1 C14 87.4(5) no
C5 C6 C7 C8 -7.0(10) no
C6 N3 Co1 C14 97.8(5) no
C7 N4 Co1 C14 -93.2(4) no
C9 N5 Co1 C14 -172(2) no
C9 N5 C13 C12 0.3(9) no
C9 C10 C11 C12 1.4(9) no
C10 C9 N5 C13 0.3(8) no
C10 C11 C12 C13 -1.0(10) no
C13 N5 Co1 C14 4(2) no
C14 C15 C16 C17 -70.9(9) no
C14 C15 C22 C21 -76.8(8) no
C15 C16 N6 C19 -178.5(6) no
C15 C16 N6 C20 6.8(9) no
C15 C16 C17 C18 177.2(7) no
C15 C22 C21 C20 -63.3(9) no
C16 N6 C19 C18 2.0(10) no
C16 N6 C20 C21 -19.0(10) no
C16 C15 C22 C21 47.5(8) no
C16 C17 C18 C19 1.0(10) no
C17 C16 N6 C19 -0.8(7) no
C17 C16 N6 C20 -175.5(7) no
C17 C16 C15 C22 161.8(8) no
C18 C19 N6 C20 176.1(8) no
C19 N6 C20 C21 167.3(8) no
C23 C24 C25 C26 7.0(10) no
C24 N7 Co2 C36 -88.8(5) no
C25 N8 Co2 C36 93.7(5) no
C27 C28 C29 C30 -2.0(10) no
C28 N9 Co2 C36 -100.7(6) no
C29 N10 Co2 C36 98.6(5) no
C31 N11 Co2 C36 -52(4) no
C31 N11 C35 C34 -0.7(9) no
C31 C32 C33 C34 -1.0(10) no
C32 C31 N11 C35 -0.9(9) no
C32 C33 C34 C35 .0(10) no
C35 N11 Co2 C36 126(4) no
C36 C37 C38 C39 -41.3(9) no
C36 C37 C44 C43 -170.2(6) no
C37 C38 N12 C41 173.8(5) no
C37 C38 N12 C42 -11.8(8) no
C37 C38 C39 C40 -171.9(6) no
C37 C44 C43 C42 62.0(10) no
C38 N12 C41 C40 -0.7(8) no
C38 N12 C42 C43 24.0(10) no
C38 C37 C44 C43 -45.5(8) no
C38 C39 C40 C41 -1.9(9) no
C39 C38 N12 C41 -0.5(7) no
C39 C38 N12 C42 174.0(6) no
C39 C38 C37 C44 -166.0(7) no
C40 C41 N12 C42 -175.3(7) no
C41 N12 C42 C43 -162.3(7) no
